data_4308110
loop_
_publ_author_name
'Xiaoping Xu'
'Yingming Yao'
'Yong Zhang'
'Qi Shen'

_publ_contact_author_email yaoym@suda.edu.cn
_publ_contact_author_fax 86-512-65880305
_publ_contact_author_name 'Dr. Yingming Yao'
_publ_contact_author_phone 86-512-65882806
_publ_section_title
;
Synthesis, Reactivity, and Structural Characterization of Sodium and
Ytterbium Complexes Containing New Imidazolidine-Bridged Bis(phenolato)
Ligands
;
_journal_name_full 'Inorganic Chemistry'
_journal_page_first 3743
_journal_page_last 3751
_journal_paper_doi 10.1021/ic0701054
_journal_volume 46
_journal_year 2007
_chemical_formula_moiety 'C90 H148 N4 Na4 O10'
_chemical_formula_sum 'C90 H148 N4 Na4 O10'
_chemical_formula_weight 1538.08
_chemical_name_systematic
; 
 ? 
;
_space_group_IT_number 2
_symmetry_cell_setting triclinic
_symmetry_Int_Tables_number 2
_symmetry_space_group_name_Hall '-P 1'
_symmetry_space_group_name_H-M 'P -1'
_atom_sites_solution_hydrogens geom
_atom_sites_solution_primary direct
_atom_sites_solution_secondary difmap
_audit_creation_method SHELXL-97
_cell_angle_alpha 66.699(11)
_cell_angle_beta 85.856(16)
_cell_angle_gamma 78.656(15)
_cell_formula_units_Z 1
_cell_length_a 10.4123(18)
_cell_length_b 15.5300(18)
_cell_length_c 15.9655(19)
_cell_measurement_reflns_used 7608
_cell_measurement_temperature 193(2)
_cell_measurement_theta_max 25.3
_cell_measurement_theta_min 3.0
_cell_volume 2324.7(6)
_computing_cell_refinement CrystalClear
_computing_data_collection CrystalClear
_computing_data_reduction CrystalStructure
_computing_structure_refinement 'SHELXL-97 (Sheldrick, 1997)'
_computing_structure_solution 'SHELXS-97 (Sheldrick, 1990)'
_diffrn_ambient_temperature 193(2)
_diffrn_detector_area_resol_mean 7.31
_diffrn_measured_fraction_theta_full 0.995
_diffrn_measured_fraction_theta_max 0.995
_diffrn_measurement_device_type 'Rigaku Mercury'
_diffrn_measurement_method \w
_diffrn_radiation_monochromator graphite
_diffrn_radiation_source 'fine-focus sealed tube'
_diffrn_radiation_type MoK\a
_diffrn_radiation_wavelength 0.71070
_diffrn_reflns_av_R_equivalents 0.0402
_diffrn_reflns_av_sigmaI/netI 0.0495
_diffrn_reflns_limit_h_max 12
_diffrn_reflns_limit_h_min -12
_diffrn_reflns_limit_k_max 18
_diffrn_reflns_limit_k_min -18
_diffrn_reflns_limit_l_max 19
_diffrn_reflns_limit_l_min -19
_diffrn_reflns_number 23344
_diffrn_reflns_theta_full 25.35
_diffrn_reflns_theta_max 25.35
_diffrn_reflns_theta_min 3.02
_exptl_absorpt_coefficient_mu 0.086
_exptl_absorpt_correction_T_max 0.9814
_exptl_absorpt_correction_T_min 0.9665
_exptl_absorpt_correction_type multi-scan
_exptl_absorpt_process_details 'Jacobson, R. (1998) Private communication'
_exptl_crystal_colour colorless
_exptl_crystal_density_diffrn 1.099
_exptl_crystal_density_method 'not measured'
_exptl_crystal_description block
_exptl_crystal_F_000 840
_exptl_crystal_size_max 0.40
_exptl_crystal_size_mid 0.28
_exptl_crystal_size_min 0.22
_refine_diff_density_max 0.387
_refine_diff_density_min -0.300
_refine_diff_density_rms 0.048
_refine_ls_extinction_method none
_refine_ls_goodness_of_fit_ref 1.103
_refine_ls_hydrogen_treatment mixed
_refine_ls_matrix_type full
_refine_ls_number_parameters 500
_refine_ls_number_reflns 8467
_refine_ls_number_restraints 1
_refine_ls_restrained_S_all 1.113
_refine_ls_R_factor_all 0.1172
_refine_ls_R_factor_gt 0.0817
_refine_ls_shift/su_max 0.001
_refine_ls_shift/su_mean 0.000
_refine_ls_structure_factor_coef Fsqd
_refine_ls_weighting_details 'calc w=1/[\s^2^(Fo^2^)+(0.1040P)^2^+1.0771P] where P=(Fo^2^+2Fc^2^)/3'
_refine_ls_weighting_scheme calc
_refine_ls_wR_factor_gt 0.2042
_refine_ls_wR_factor_ref 0.2279
_reflns_number_gt 5875
_reflns_number_total 8467
_reflns_threshold_expression >2sigma(I)
_cod_data_source_file ic0701054-file001_1.cif
_cod_data_source_block complexl
_cod_original_sg_symbol_Hall '-p 1'
_cod_database_code 4308110

loop_
_symmetry_equiv_pos_as_xyz
'x, y, z'
'-x, -y, -z'

loop_
_atom_site_label
_atom_site_type_symbol
_atom_site_fract_x
_atom_site_fract_y
_atom_site_fract_z
_atom_site_U_iso_or_equiv
_atom_site_adp_type
_atom_site_occupancy
_atom_site_symmetry_multiplicity
_atom_site_calc_flag
_atom_site_refinement_flags
_atom_site_disorder_assembly
_atom_site_disorder_group
Na1 Na 0.38663(12) 0.04893(8) 1.08551(8) 0.0477(3) Uani 1 1 d . . .
Na2 Na 0.18823(15) 0.11581(9) 1.21285(9) 0.0619(4) Uani 1 1 d . . .
O1 O 0.2590(2) 0.18746(15) 1.07521(14) 0.0468(5) Uani 1 1 d . . .
O2 O 0.6733(2) 0.01800(15) 0.76979(14) 0.0503(6) Uani 1 1 d . . .
O3 O 0.1883(5) 0.2173(2) 1.2843(2) 0.1129(14) Uani 1 1 d . . .
O4 O -0.0108(4) 0.0709(2) 1.2626(3) 0.1382(19) Uani 1 1 d . . .
O5 O 0.2482(2) 0.16129(18) 0.77126(18) 0.0647(7) Uani 1 1 d . . .
N1 N 0.5706(2) 0.13728(17) 1.03111(15) 0.0377(6) Uani 1 1 d . . .
N2 N 0.7038(2) 0.07603(17) 0.94033(15) 0.0375(6) Uani 1 1 d . . .
C1 C 0.2786(3) 0.2691(2) 1.01156(19) 0.0394(7) Uani 1 1 d . . .
C2 C 0.1759(3) 0.3391(2) 0.9560(2) 0.0403(7) Uani 1 1 d . . .
C3 C 0.2072(3) 0.4239(2) 0.8909(2) 0.0445(7) Uani 1 1 d . . .
H3 H 0.1383 0.4701 0.8539 0.053 Uiso 1 1 calc R . .
C4 C 0.3327(3) 0.4448(2) 0.8769(2) 0.0433(7) Uani 1 1 d . . .
C5 C 0.4310(3) 0.3759(2) 0.9322(2) 0.0423(7) Uani 1 1 d . . .
H5 H 0.5179 0.3880 0.9248 0.051 Uiso 1 1 calc R . .
C6 C 0.4074(3) 0.2901(2) 0.9979(2) 0.0390(7) Uani 1 1 d . . .
C7 C 0.6936(3) 0.1061(2) 0.72668(19) 0.0383(7) Uani 1 1 d . . .
C8 C 0.6598(3) 0.1614(2) 0.63312(19) 0.0396(7) Uani 1 1 d . . .
C9 C 0.6908(3) 0.2514(2) 0.5932(2) 0.0404(7) Uani 1 1 d . . .
H9 H 0.6690 0.2870 0.5306 0.048 Uiso 1 1 calc R . .
C10 C 0.7516(3) 0.2940(2) 0.63783(19) 0.0363(7) Uani 1 1 d . . .
C11 C 0.7828(3) 0.2395(2) 0.72870(19) 0.0365(7) Uani 1 1 d . . .
H11 H 0.8237 0.2657 0.7621 0.044 Uiso 1 1 calc R . .
C12 C 0.7561(3) 0.1476(2) 0.77289(19) 0.0357(6) Uani 1 1 d . . .
C13 C 0.6316(3) 0.1660(2) 0.94163(19) 0.0372(7) Uani 1 1 d . . .
H13A H 0.6913 0.2107 0.9349 0.045 Uiso 1 1 calc R . .
H13B H 0.5648 0.1966 0.8924 0.045 Uiso 1 1 calc R . .
C14 C 0.6803(3) 0.0725(2) 1.0908(2) 0.0492(8) Uani 1 1 d . . .
H14A H 0.6477 0.0240 1.1454 0.059 Uiso 1 1 calc R . .
H14B H 0.7313 0.1085 1.1109 0.059 Uiso 1 1 calc R . .
C15 C 0.7636(3) 0.0259(2) 1.0330(2) 0.0502(8) Uani 1 1 d . . .
H15A H 0.8557 0.0341 1.0319 0.060 Uiso 1 1 calc R . .
H15B H 0.7613 -0.0431 1.0567 0.060 Uiso 1 1 calc R . .
C16 C 0.5187(3) 0.2189(2) 1.0574(2) 0.0437(7) Uani 1 1 d . . .
H16A H 0.5911 0.2526 1.0553 0.052 Uiso 1 1 calc R . .
H16B H 0.4880 0.1940 1.1212 0.052 Uiso 1 1 calc R . .
C17 C 0.8060(3) 0.0895(2) 0.86902(19) 0.0400(7) Uani 1 1 d . . .
H17A H 0.8519 0.0259 0.8725 0.048 Uiso 1 1 calc R . .
H17B H 0.8711 0.1210 0.8825 0.048 Uiso 1 1 calc R . .
C18 C 0.0336(3) 0.3239(2) 0.9687(2) 0.0525(8) Uani 1 1 d . . .
C19 C -0.0597(4) 0.4033(3) 0.8974(3) 0.0722(11) Uani 1 1 d . . .
H19A H -0.1484 0.3888 0.9075 0.108 Uiso 1 1 calc R . .
H19B H -0.0306 0.4078 0.8362 0.108 Uiso 1 1 calc R . .
H19C H -0.0600 0.4641 0.9027 0.108 Uiso 1 1 calc R . .
C20 C -0.0154(4) 0.3231(3) 1.0616(3) 0.0689(11) Uani 1 1 d . . .
H20A H 0.0444 0.2754 1.1095 0.103 Uiso 1 1 calc R . .
H20B H -0.1033 0.3070 1.0723 0.103 Uiso 1 1 calc R . .
H20C H -0.0188 0.3862 1.0625 0.103 Uiso 1 1 calc R . .
C21 C 0.0223(4) 0.2294(3) 0.9618(3) 0.0715(11) Uani 1 1 d . . .
H21A H 0.0769 0.1762 1.0092 0.107 Uiso 1 1 calc R . .
H21B H 0.0521 0.2310 0.9016 0.107 Uiso 1 1 calc R . .
H21C H -0.0692 0.2208 0.9703 0.107 Uiso 1 1 calc R . .
C22 C 0.3629(4) 0.5390(2) 0.8049(2) 0.0533(9) Uani 1 1 d . . .
C23 C 0.4692(5) 0.5188(3) 0.7414(3) 0.0883(16) Uani 1 1 d . . .
H23A H 0.4391 0.4831 0.7104 0.132 Uiso 1 1 calc R . .
H23B H 0.5486 0.4811 0.7768 0.132 Uiso 1 1 calc R . .
H23C H 0.4885 0.5792 0.6960 0.132 Uiso 1 1 calc R . .
C24 C 0.4067(5) 0.5961(3) 0.8532(3) 0.0791(13) Uani 1 1 d . . .
H24A H 0.4904 0.5622 0.8845 0.119 Uiso 1 1 calc R . .
H24B H 0.3405 0.6035 0.8979 0.119 Uiso 1 1 calc R . .
H24C H 0.4171 0.6591 0.8083 0.119 Uiso 1 1 calc R . .
C25 C 0.2421(5) 0.6015(3) 0.7473(3) 0.0816(13) Uani 1 1 d . . .
H25A H 0.2659 0.6603 0.7019 0.122 Uiso 1 1 calc R . .
H25B H 0.1735 0.6173 0.7869 0.122 Uiso 1 1 calc R . .
H25C H 0.2097 0.5667 0.7161 0.122 Uiso 1 1 calc R . .
C26 C 0.5970(3) 0.1197(3) 0.5764(2) 0.0523(8) Uani 1 1 d . . .
C27 C 0.5627(4) 0.1924(3) 0.4792(3) 0.0714(11) Uani 1 1 d . . .
H27A H 0.5024 0.2485 0.4816 0.107 Uiso 1 1 calc R . .
H27B H 0.5209 0.1635 0.4465 0.107 Uiso 1 1 calc R . .
H27C H 0.6428 0.2118 0.4475 0.107 Uiso 1 1 calc R . .
C28 C 0.4704(5) 0.0866(4) 0.6211(3) 0.0911(16) Uani 1 1 d . . .
H28A H 0.4890 0.0410 0.6841 0.137 Uiso 1 1 calc R . .
H28B H 0.4358 0.0558 0.5868 0.137 Uiso 1 1 calc R . .
H28C H 0.4056 0.1417 0.6210 0.137 Uiso 1 1 calc R . .
C29 C 0.6940(5) 0.0344(3) 0.5689(3) 0.0780(13) Uani 1 1 d . . .
H29A H 0.7754 0.0553 0.5410 0.117 Uiso 1 1 calc R . .
H29B H 0.6554 0.0094 0.5310 0.117 Uiso 1 1 calc R . .
H29C H 0.7130 -0.0157 0.6299 0.117 Uiso 1 1 calc R . .
C30 C 0.7849(3) 0.3926(2) 0.5859(2) 0.0429(7) Uani 1 1 d . . .
C31 C 0.6614(3) 0.4638(3) 0.5388(3) 0.0616(10) Uani 1 1 d . . .
H31A H 0.6292 0.4444 0.4940 0.092 Uiso 1 1 calc R . .
H31B H 0.6828 0.5276 0.5079 0.092 Uiso 1 1 calc R . .
H31C H 0.5936 0.4647 0.5845 0.092 Uiso 1 1 calc R . .
C32 C 0.8879(3) 0.3883(3) 0.5130(2) 0.0568(9) Uani 1 1 d . . .
H32A H 0.9675 0.3437 0.5425 0.085 Uiso 1 1 calc R . .
H32B H 0.9088 0.4519 0.4791 0.085 Uiso 1 1 calc R . .
H32C H 0.8532 0.3666 0.4708 0.085 Uiso 1 1 calc R . .
C33 C 0.8390(4) 0.4306(2) 0.6483(3) 0.0564(9) Uani 1 1 d . . .
H33A H 0.7737 0.4347 0.6947 0.085 Uiso 1 1 calc R . .
H33B H 0.8586 0.4941 0.6121 0.085 Uiso 1 1 calc R . .
H33C H 0.9192 0.3874 0.6782 0.085 Uiso 1 1 calc R . .
C34 C 0.2563(8) 0.2941(4) 1.2406(4) 0.128(2) Uani 1 1 d D . .
H34A H 0.3516 0.2701 1.2404 0.153 Uiso 1 1 calc R . .
H34B H 0.2256 0.3306 1.1767 0.153 Uiso 1 1 calc R . .
C35 C 0.2289(10) 0.3518(5) 1.2908(6) 0.166(4) Uani 1 1 d D . .
H35A H 0.1696 0.4120 1.2554 0.199 Uiso 1 1 calc R . .
H35B H 0.3110 0.3677 1.3034 0.199 Uiso 1 1 calc R . .
C36 C 0.1681(7) 0.3015(6) 1.3750(5) 0.141(3) Uani 1 1 d . . .
H36A H 0.2277 0.2844 1.4269 0.169 Uiso 1 1 calc R . .
H36B H 0.0863 0.3419 1.3837 0.169 Uiso 1 1 calc R . .
C37 C 0.1404(9) 0.2189(4) 1.3698(4) 0.141(3) Uani 1 1 d . . .
H37A H 0.0448 0.2199 1.3740 0.170 Uiso 1 1 calc R . .
H37B H 0.1840 0.1615 1.4206 0.170 Uiso 1 1 calc R . .
C38 C -0.1253(6) 0.1310(4) 1.2754(6) 0.134(3) Uani 1 1 d . . .
H38A H -0.1598 0.1793 1.2156 0.160 Uiso 1 1 calc R . .
H38B H -0.1040 0.1648 1.3123 0.160 Uiso 1 1 calc R . .
C39 C -0.2213(5) 0.0750(4) 1.3207(4) 0.1021(17) Uani 1 1 d . . .
H39A H -0.2903 0.0818 1.2778 0.122 Uiso 1 1 calc R . .
H39B H -0.2624 0.0927 1.3709 0.122 Uiso 1 1 calc R . .
C40 C -0.1416(6) -0.0250(4) 1.3568(5) 0.130(2) Uani 1 1 d . . .
H40A H -0.1107 -0.0430 1.4197 0.156 Uiso 1 1 calc R . .
H40B H -0.1943 -0.0715 1.3568 0.156 Uiso 1 1 calc R . .
C41 C -0.0353(5) -0.0223(4) 1.2972(5) 0.116(2) Uani 1 1 d . . .
H41A H 0.0427 -0.0680 1.3301 0.140 Uiso 1 1 calc R . .
H41B H -0.0568 -0.0393 1.2469 0.140 Uiso 1 1 calc R . .
C42 C 0.1719(4) 0.2422(3) 0.7075(3) 0.0771(12) Uani 1 1 d . . .
H42A H 0.0799 0.2485 0.7283 0.092 Uiso 1 1 calc R . .
H42B H 0.1738 0.2361 0.6480 0.092 Uiso 1 1 calc R . .
C43 C 0.2236(5) 0.3261(3) 0.6976(4) 0.1028(18) Uani 1 1 d . . .
H43A H 0.1703 0.3607 0.7324 0.123 Uiso 1 1 calc R . .
H43B H 0.2242 0.3698 0.6327 0.123 Uiso 1 1 calc R . .
C44 C 0.3617(4) 0.2881(3) 0.7355(3) 0.0745(12) Uani 1 1 d . . .
H44A H 0.4264 0.2889 0.6867 0.089 Uiso 1 1 calc R . .
H44B H 0.3854 0.3250 0.7685 0.089 Uiso 1 1 calc R . .
C45 C 0.3526(4) 0.1888(3) 0.7987(3) 0.0636(10) Uani 1 1 d . . .
H45A H 0.4354 0.1451 0.7976 0.076 Uiso 1 1 calc R . .
H45B H 0.3383 0.1856 0.8618 0.076 Uiso 1 1 calc R . .

loop_
_atom_site_aniso_label
_atom_site_aniso_U_11
_atom_site_aniso_U_22
_atom_site_aniso_U_33
_atom_site_aniso_U_23
_atom_site_aniso_U_13
_atom_site_aniso_U_12
Na1 0.0633(8) 0.0392(7) 0.0448(7) -0.0185(6) 0.0173(6) -0.0202(6)
Na2 0.0905(10) 0.0438(8) 0.0570(8) -0.0242(6) 0.0362(7) -0.0280(7)
O1 0.0555(13) 0.0390(12) 0.0424(12) -0.0109(10) 0.0138(10) -0.0164(10)
O2 0.0764(16) 0.0396(12) 0.0393(12) -0.0156(10) 0.0112(11) -0.0238(11)
O3 0.227(4) 0.068(2) 0.0681(19) -0.0429(17) 0.048(2) -0.064(2)
O4 0.117(3) 0.070(2) 0.212(5) -0.046(3) 0.108(3) -0.040(2)
O5 0.0659(16) 0.0554(15) 0.0659(16) -0.0125(13) -0.0149(13) -0.0139(12)
N1 0.0489(14) 0.0377(14) 0.0273(12) -0.0129(10) 0.0030(10) -0.0103(11)
N2 0.0480(14) 0.0327(13) 0.0289(12) -0.0092(10) 0.0038(10) -0.0081(11)
C1 0.0528(18) 0.0359(16) 0.0330(15) -0.0154(13) 0.0102(13) -0.0154(14)
C2 0.0470(17) 0.0384(17) 0.0389(16) -0.0170(14) 0.0055(13) -0.0131(13)
C3 0.0524(19) 0.0407(18) 0.0408(17) -0.0177(14) 0.0069(14) -0.0078(14)
C4 0.058(2) 0.0312(16) 0.0400(17) -0.0130(14) 0.0101(15) -0.0128(14)
C5 0.0473(17) 0.0426(18) 0.0452(17) -0.0233(15) 0.0122(14) -0.0178(14)
C6 0.0464(17) 0.0378(16) 0.0375(16) -0.0187(13) 0.0087(13) -0.0126(13)
C7 0.0462(17) 0.0357(16) 0.0352(16) -0.0147(13) 0.0086(13) -0.0134(13)
C8 0.0431(16) 0.0459(18) 0.0326(15) -0.0172(14) 0.0065(13) -0.0124(14)
C9 0.0427(16) 0.0442(18) 0.0286(15) -0.0086(13) 0.0037(12) -0.0086(13)
C10 0.0346(15) 0.0379(16) 0.0316(15) -0.0089(13) 0.0047(12) -0.0073(12)
C11 0.0360(15) 0.0364(16) 0.0382(16) -0.0140(13) 0.0041(12) -0.0112(12)
C12 0.0384(15) 0.0351(16) 0.0313(15) -0.0112(12) 0.0060(12) -0.0073(12)
C13 0.0430(16) 0.0358(16) 0.0310(15) -0.0093(12) 0.0003(12) -0.0111(13)
C14 0.070(2) 0.0440(19) 0.0292(16) -0.0103(14) -0.0066(15) -0.0072(16)
C15 0.064(2) 0.0430(19) 0.0326(17) -0.0072(14) -0.0013(15) -0.0020(15)
C16 0.0523(18) 0.0463(18) 0.0400(17) -0.0230(15) 0.0045(14) -0.0141(15)
C17 0.0423(16) 0.0380(17) 0.0360(16) -0.0109(13) 0.0048(13) -0.0085(13)
C18 0.0454(18) 0.051(2) 0.062(2) -0.0221(17) 0.0063(16) -0.0139(15)
C19 0.049(2) 0.079(3) 0.085(3) -0.029(2) -0.003(2) -0.010(2)
C20 0.060(2) 0.072(3) 0.072(3) -0.028(2) 0.0233(19) -0.015(2)
C21 0.060(2) 0.070(3) 0.100(3) -0.043(2) 0.005(2) -0.028(2)
C22 0.067(2) 0.0350(18) 0.057(2) -0.0176(16) 0.0214(17) -0.0153(16)
C23 0.120(4) 0.051(2) 0.080(3) -0.016(2) 0.059(3) -0.024(2)
C24 0.105(3) 0.049(2) 0.090(3) -0.027(2) 0.019(3) -0.035(2)
C25 0.101(3) 0.051(2) 0.068(3) 0.003(2) 0.011(2) -0.017(2)
C26 0.063(2) 0.062(2) 0.0431(18) -0.0284(17) 0.0088(16) -0.0245(18)
C27 0.092(3) 0.078(3) 0.052(2) -0.029(2) -0.020(2) -0.019(2)
C28 0.094(3) 0.141(5) 0.082(3) -0.070(3) 0.025(3) -0.074(3)
C29 0.120(4) 0.070(3) 0.054(2) -0.037(2) -0.007(2) -0.008(3)
C30 0.0422(16) 0.0378(17) 0.0405(17) -0.0064(14) 0.0036(13) -0.0093(13)
C31 0.056(2) 0.046(2) 0.067(2) -0.0074(18) -0.0015(18) -0.0042(16)
C32 0.055(2) 0.058(2) 0.049(2) -0.0094(17) 0.0161(16) -0.0214(17)
C33 0.062(2) 0.0393(19) 0.065(2) -0.0144(17) 0.0063(18) -0.0174(16)
C34 0.207(7) 0.115(5) 0.103(4) -0.064(4) 0.051(4) -0.096(5)
C35 0.260(10) 0.137(6) 0.162(7) -0.101(6) 0.086(7) -0.114(7)
C36 0.160(6) 0.184(7) 0.147(6) -0.130(6) 0.051(5) -0.063(5)
C37 0.278(9) 0.092(4) 0.080(4) -0.058(3) 0.066(5) -0.064(5)
C38 0.100(4) 0.083(4) 0.206(7) -0.052(4) 0.059(5) -0.022(3)
C39 0.094(4) 0.135(5) 0.080(3) -0.054(3) 0.021(3) -0.010(4)
C40 0.109(4) 0.102(5) 0.175(6) -0.052(4) 0.072(4) -0.041(4)
C41 0.095(4) 0.078(3) 0.175(6) -0.051(4) 0.062(4) -0.031(3)
C42 0.080(3) 0.055(2) 0.083(3) -0.014(2) -0.023(2) -0.003(2)
C43 0.103(4) 0.057(3) 0.117(4) 0.002(3) -0.027(3) -0.010(3)
C44 0.075(3) 0.056(2) 0.097(3) -0.031(2) 0.018(2) -0.024(2)
C45 0.066(2) 0.062(2) 0.069(2) -0.028(2) -0.0026(19) -0.0194(19)

loop_
_atom_type_symbol
_atom_type_description
_atom_type_scat_dispersion_real
_atom_type_scat_dispersion_imag
_atom_type_scat_source
C C 0.0033 0.0016 'International Tables Vol C Tables 4.2.6.8 and 6.1.1.4'
H H 0.0000 0.0000 'International Tables Vol C Tables 4.2.6.8 and 6.1.1.4'
N N 0.0061 0.0033 'International Tables Vol C Tables 4.2.6.8 and 6.1.1.4'
Na Na 0.0362 0.0249 'International Tables Vol C Tables 4.2.6.8 and 6.1.1.4'
O O 0.0106 0.0060 'International Tables Vol C Tables 4.2.6.8 and 6.1.1.4'

loop_
_geom_angle_atom_site_label_1
_geom_angle_atom_site_label_2
_geom_angle_atom_site_label_3
_geom_angle
_geom_angle_site_symmetry_1
_geom_angle_site_symmetry_3
_geom_angle_publ_flag
O2 Na1 O1 89.55(9) 2_657 . ?
O2 Na1 N1 125.63(10) 2_657 . ?
O1 Na1 N1 87.60(9) . . ?
O2 Na1 N2 86.49(8) 2_657 2_657 ?
O1 Na1 N2 121.39(10) . 2_657 ?
N1 Na1 N2 138.63(9) . 2_657 ?
O2 Na1 C17 62.01(8) 2_657 2_657 ?
O1 Na1 C17 103.88(9) . 2_657 ?
N1 Na1 C17 166.77(9) . 2_657 ?
N2 Na1 C17 28.58(8) 2_657 2_657 ?
O2 Na1 C16 110.49(9) 2_657 . ?
O1 Na1 C16 61.57(8) . . ?
N1 Na1 C16 28.42(8) . . ?
N2 Na1 C16 163.00(9) 2_657 . ?
C17 Na1 C16 164.64(9) 2_657 . ?
O2 Na1 Na2 45.28(7) 2_657 . ?
O1 Na1 Na2 44.49(6) . . ?
N1 Na1 Na2 115.33(7) . . ?
N2 Na1 Na2 105.82(7) 2_657 . ?
C17 Na1 Na2 77.82(7) 2_657 . ?
C16 Na1 Na2 87.58(7) . . ?
O2 Na1 Na1 134.07(8) 2_657 2_657 ?
O1 Na1 Na1 136.28(8) . 2_657 ?
N1 Na1 Na1 70.22(7) . 2_657 ?
N2 Na1 Na1 68.49(7) 2_657 2_657 ?
C17 Na1 Na1 96.70(7) 2_657 2_657 ?
C16 Na1 Na1 97.66(7) . 2_657 ?
Na2 Na1 Na1 174.00(6) . 2_657 ?
O1 Na2 O2 91.54(9) . 2_657 ?
O1 Na2 O3 105.50(11) . . ?
O2 Na2 O3 128.68(15) 2_657 . ?
O1 Na2 O4 130.67(17) . . ?
O2 Na2 O4 105.44(12) 2_657 . ?
O3 Na2 O4 99.08(16) . . ?
O1 Na2 Na1 46.17(7) . . ?
O2 Na2 Na1 45.61(6) 2_657 . ?
O3 Na2 Na1 133.36(12) . . ?
O4 Na2 Na1 127.56(12) . . ?
C1 O1 Na2 146.13(19) . . ?
C1 O1 Na1 121.06(19) . . ?
Na2 O1 Na1 89.34(9) . . ?
C7 O2 Na2 127.5(2) . 2_657 ?
C7 O2 Na1 126.75(18) . 2_657 ?
Na2 O2 Na1 89.11(9) 2_657 2_657 ?
C34 O3 C37 108.9(4) . . ?
C34 O3 Na2 116.9(3) . . ?
C37 O3 Na2 134.0(3) . . ?
C41 O4 C38 107.8(4) . . ?
C41 O4 Na2 126.1(3) . . ?
C38 O4 Na2 125.6(3) . . ?
C45 O5 C42 108.8(3) . . ?
C13 N1 C14 102.1(2) . . ?
C13 N1 C16 112.7(2) . . ?
C14 N1 C16 111.3(2) . . ?
C13 N1 Na1 128.37(18) . . ?
C14 N1 Na1 103.15(18) . . ?
C16 N1 Na1 98.72(17) . . ?
C13 N2 C17 112.7(2) . . ?
C13 N2 C15 103.5(2) . . ?
C17 N2 C15 110.9(2) . . ?
C13 N2 Na1 127.32(18) . 2_657 ?
C17 N2 Na1 97.71(17) . 2_657 ?
C15 N2 Na1 104.13(18) . 2_657 ?
O1 C1 C6 119.2(3) . . ?
O1 C1 C2 123.0(3) . . ?
C6 C1 C2 117.8(3) . . ?
C3 C2 C1 118.4(3) . . ?
C3 C2 C18 120.4(3) . . ?
C1 C2 C18 121.2(3) . . ?
C4 C3 C2 124.2(3) . . ?
C4 C3 H3 117.9 . . ?
C2 C3 H3 117.9 . . ?
C5 C4 C3 116.4(3) . . ?
C5 C4 C22 121.0(3) . . ?
C3 C4 C22 122.6(3) . . ?
C6 C5 C4 122.6(3) . . ?
C6 C5 H5 118.7 . . ?
C4 C5 H5 118.7 . . ?
C5 C6 C1 120.6(3) . . ?
C5 C6 C16 119.8(3) . . ?
C1 C6 C16 119.5(3) . . ?
O2 C7 C12 119.5(3) . . ?
O2 C7 C8 122.9(3) . . ?
C12 C7 C8 117.6(3) . . ?
C9 C8 C7 118.3(3) . . ?
C9 C8 C26 120.7(3) . . ?
C7 C8 C26 120.9(3) . . ?
C8 C9 C10 125.0(3) . . ?
C8 C9 H9 117.5 . . ?
C10 C9 H9 117.5 . . ?
C11 C10 C9 115.8(3) . . ?
C11 C10 C30 123.8(3) . . ?
C9 C10 C30 120.3(3) . . ?
C10 C11 C12 122.1(3) . . ?
C10 C11 H11 118.9 . . ?
C12 C11 H11 118.9 . . ?
C11 C12 C7 121.1(3) . . ?
C11 C12 C17 118.6(3) . . ?
C7 C12 C17 120.1(3) . . ?
N1 C13 N2 103.2(2) . . ?
N1 C13 H13A 111.1 . . ?
N2 C13 H13A 111.1 . . ?
N1 C13 H13B 111.1 . . ?
N2 C13 H13B 111.1 . . ?
H13A C13 H13B 109.1 . . ?
N1 C14 C15 105.1(2) . . ?
N1 C14 H14A 110.7 . . ?
C15 C14 H14A 110.7 . . ?
N1 C14 H14B 110.7 . . ?
C15 C14 H14B 110.7 . . ?
H14A C14 H14B 108.8 . . ?
N2 C15 C14 104.7(2) . . ?
N2 C15 H15A 110.8 . . ?
C14 C15 H15A 110.8 . . ?
N2 C15 H15B 110.8 . . ?
C14 C15 H15B 110.8 . . ?
H15A C15 H15B 108.9 . . ?
N1 C16 C6 114.5(2) . . ?
N1 C16 Na1 52.86(14) . . ?
C6 C16 Na1 92.44(17) . . ?
N1 C16 H16A 108.6 . . ?
C6 C16 H16A 108.6 . . ?
Na1 C16 H16A 157.3 . . ?
N1 C16 H16B 108.6 . . ?
C6 C16 H16B 108.6 . . ?
Na1 C16 H16B 71.9 . . ?
H16A C16 H16B 107.6 . . ?
N2 C17 C12 115.0(2) . . ?
N2 C17 Na1 53.71(13) . 2_657 ?
C12 C17 Na1 94.83(17) . 2_657 ?
N2 C17 H17A 108.5 . . ?
C12 C17 H17A 108.5 . . ?
Na1 C17 H17A 69.3 2_657 . ?
N2 C17 H17B 108.5 . . ?
C12 C17 H17B 108.5 . . ?
Na1 C17 H17B 155.8 2_657 . ?
H17A C17 H17B 107.5 . . ?
C19 C18 C20 106.5(3) . . ?
C19 C18 C2 113.0(3) . . ?
C20 C18 C2 109.5(3) . . ?
C19 C18 C21 107.1(3) . . ?
C20 C18 C21 110.0(3) . . ?
C2 C18 C21 110.7(3) . . ?
C18 C19 H19A 109.5 . . ?
C18 C19 H19B 109.5 . . ?
H19A C19 H19B 109.5 . . ?
C18 C19 H19C 109.5 . . ?
H19A C19 H19C 109.5 . . ?
H19B C19 H19C 109.5 . . ?
C18 C20 H20A 109.5 . . ?
C18 C20 H20B 109.5 . . ?
H20A C20 H20B 109.5 . . ?
C18 C20 H20C 109.5 . . ?
H20A C20 H20C 109.5 . . ?
H20B C20 H20C 109.5 . . ?
C18 C21 H21A 109.5 . . ?
C18 C21 H21B 109.5 . . ?
H21A C21 H21B 109.5 . . ?
C18 C21 H21C 109.5 . . ?
H21A C21 H21C 109.5 . . ?
H21B C21 H21C 109.5 . . ?
C23 C22 C24 110.5(3) . . ?
C23 C22 C25 108.3(4) . . ?
C24 C22 C25 106.9(3) . . ?
C23 C22 C4 109.9(3) . . ?
C24 C22 C4 109.0(3) . . ?
C25 C22 C4 112.2(3) . . ?
C22 C23 H23A 109.5 . . ?
C22 C23 H23B 109.5 . . ?
H23A C23 H23B 109.5 . . ?
C22 C23 H23C 109.5 . . ?
H23A C23 H23C 109.5 . . ?
H23B C23 H23C 109.5 . . ?
C22 C24 H24A 109.5 . . ?
C22 C24 H24B 109.5 . . ?
H24A C24 H24B 109.5 . . ?
C22 C24 H24C 109.5 . . ?
H24A C24 H24C 109.5 . . ?
H24B C24 H24C 109.5 . . ?
C22 C25 H25A 109.5 . . ?
C22 C25 H25B 109.5 . . ?
H25A C25 H25B 109.5 . . ?
C22 C25 H25C 109.5 . . ?
H25A C25 H25C 109.5 . . ?
H25B C25 H25C 109.5 . . ?
C27 C26 C28 107.6(3) . . ?
C27 C26 C29 107.3(3) . . ?
C28 C26 C29 109.3(4) . . ?
C27 C26 C8 112.3(3) . . ?
C28 C26 C8 110.7(3) . . ?
C29 C26 C8 109.4(3) . . ?
C26 C27 H27A 109.5 . . ?
C26 C27 H27B 109.5 . . ?
H27A C27 H27B 109.5 . . ?
C26 C27 H27C 109.5 . . ?
H27A C27 H27C 109.5 . . ?
H27B C27 H27C 109.5 . . ?
C26 C28 H28A 109.5 . . ?
C26 C28 H28B 109.5 . . ?
H28A C28 H28B 109.5 . . ?
C26 C28 H28C 109.5 . . ?
H28A C28 H28C 109.5 . . ?
H28B C28 H28C 109.5 . . ?
C26 C29 H29A 109.5 . . ?
C26 C29 H29B 109.5 . . ?
H29A C29 H29B 109.5 . . ?
C26 C29 H29C 109.5 . . ?
H29A C29 H29C 109.5 . . ?
H29B C29 H29C 109.5 . . ?
C10 C30 C33 112.4(3) . . ?
C10 C30 C31 110.0(3) . . ?
C33 C30 C31 107.6(3) . . ?
C10 C30 C32 109.4(3) . . ?
C33 C30 C32 108.5(3) . . ?
C31 C30 C32 108.9(3) . . ?
C30 C31 H31A 109.5 . . ?
C30 C31 H31B 109.5 . . ?
H31A C31 H31B 109.5 . . ?
C30 C31 H31C 109.5 . . ?
H31A C31 H31C 109.5 . . ?
H31B C31 H31C 109.5 . . ?
C30 C32 H32A 109.5 . . ?
C30 C32 H32B 109.5 . . ?
H32A C32 H32B 109.5 . . ?
C30 C32 H32C 109.5 . . ?
H32A C32 H32C 109.5 . . ?
H32B C32 H32C 109.5 . . ?
C30 C33 H33A 109.5 . . ?
C30 C33 H33B 109.5 . . ?
H33A C33 H33B 109.5 . . ?
C30 C33 H33C 109.5 . . ?
H33A C33 H33C 109.5 . . ?
H33B C33 H33C 109.5 . . ?
C35 C34 O3 106.1(5) . . ?
C35 C34 H34A 110.5 . . ?
O3 C34 H34A 110.5 . . ?
C35 C34 H34B 110.5 . . ?
O3 C34 H34B 110.5 . . ?
H34A C34 H34B 108.7 . . ?
C34 C35 C36 109.0(5) . . ?
C34 C35 H35A 109.9 . . ?
C36 C35 H35A 109.9 . . ?
C34 C35 H35B 109.9 . . ?
C36 C35 H35B 109.9 . . ?
H35A C35 H35B 108.3 . . ?
C37 C36 C35 107.3(5) . . ?
C37 C36 H36A 110.3 . . ?
C35 C36 H36A 110.3 . . ?
C37 C36 H36B 110.3 . . ?
C35 C36 H36B 110.3 . . ?
H36A C36 H36B 108.5 . . ?
C36 C37 O3 107.3(5) . . ?
C36 C37 H37A 110.3 . . ?
O3 C37 H37A 110.3 . . ?
C36 C37 H37B 110.3 . . ?
O3 C37 H37B 110.3 . . ?
H37A C37 H37B 108.5 . . ?
O4 C38 C39 109.3(5) . . ?
O4 C38 H38A 109.8 . . ?
C39 C38 H38A 109.8 . . ?
O4 C38 H38B 109.8 . . ?
C39 C38 H38B 109.8 . . ?
H38A C38 H38B 108.3 . . ?
C38 C39 C40 102.4(4) . . ?
C38 C39 H39A 111.3 . . ?
C40 C39 H39A 111.3 . . ?
C38 C39 H39B 111.3 . . ?
C40 C39 H39B 111.3 . . ?
H39A C39 H39B 109.2 . . ?
C41 C40 C39 105.2(5) . . ?
C41 C40 H40A 110.7 . . ?
C39 C40 H40A 110.7 . . ?
C41 C40 H40B 110.7 . . ?
C39 C40 H40B 110.7 . . ?
H40A C40 H40B 108.8 . . ?
O4 C41 C40 106.9(5) . . ?
O4 C41 H41A 110.3 . . ?
C40 C41 H41A 110.3 . . ?
O4 C41 H41B 110.3 . . ?
C40 C41 H41B 110.3 . . ?
H41A C41 H41B 108.6 . . ?
O5 C42 C43 109.1(3) . . ?
O5 C42 H42A 109.9 . . ?
C43 C42 H42A 109.9 . . ?
O5 C42 H42B 109.9 . . ?
C43 C42 H42B 109.9 . . ?
H42A C42 H42B 108.3 . . ?
C42 C43 C44 105.1(4) . . ?
C42 C43 H43A 110.7 . . ?
C44 C43 H43A 110.7 . . ?
C42 C43 H43B 110.7 . . ?
C44 C43 H43B 110.7 . . ?
H43A C43 H43B 108.8 . . ?
C45 C44 C43 101.6(3) . . ?
C45 C44 H44A 111.4 . . ?
C43 C44 H44A 111.4 . . ?
C45 C44 H44B 111.4 . . ?
C43 C44 H44B 111.4 . . ?
H44A C44 H44B 109.3 . . ?
O5 C45 C44 109.0(3) . . ?
O5 C45 H45A 109.9 . . ?
C44 C45 H45A 109.9 . . ?
O5 C45 H45B 109.9 . . ?
C44 C45 H45B 109.9 . . ?
H45A C45 H45B 108.3 . . ?

loop_
_geom_bond_atom_site_label_1
_geom_bond_atom_site_label_2
_geom_bond_distance
_geom_bond_site_symmetry_2
_geom_bond_publ_flag
Na1 O2 2.226(2) 2_657 ?
Na1 O1 2.247(3) . ?
Na1 N1 2.481(3) . ?
Na1 N2 2.496(3) 2_657 ?
Na1 C17 3.069(3) 2_657 ?
Na1 C16 3.077(3) . ?
Na1 Na2 3.1143(18) . ?
Na1 Na1 4.035(2) 2_657 ?
Na2 O1 2.183(2) . ?
Na2 O2 2.213(3) 2_657 ?
Na2 O3 2.282(3) . ?
Na2 O4 2.304(4) . ?
O1 C1 1.317(3) . ?
O2 C7 1.319(3) . ?
O2 Na2 2.213(3) 2_657 ?
O2 Na1 2.226(2) 2_657 ?
O3 C34 1.419(6) . ?
O3 C37 1.428(6) . ?
O4 C41 1.398(6) . ?
O4 C38 1.419(6) . ?
O5 C45 1.399(4) . ?
O5 C42 1.400(4) . ?
N1 C13 1.456(4) . ?
N1 C14 1.474(4) . ?
N1 C16 1.481(4) . ?
N2 C13 1.458(4) . ?
N2 C17 1.482(4) . ?
N2 C15 1.488(4) . ?
N2 Na1 2.496(3) 2_657 ?
C1 C6 1.423(4) . ?
C1 C2 1.425(4) . ?
C2 C3 1.398(4) . ?
C2 C18 1.533(4) . ?
C3 C4 1.389(5) . ?
C3 H3 0.9500 . ?
C4 C5 1.388(4) . ?
C4 C22 1.536(4) . ?
C5 C6 1.386(4) . ?
C5 H5 0.9500 . ?
C6 C16 1.515(4) . ?
C7 C12 1.411(4) . ?
C7 C8 1.427(4) . ?
C8 C9 1.381(4) . ?
C8 C26 1.543(4) . ?
C9 C10 1.396(4) . ?
C9 H9 0.9500 . ?
C10 C11 1.384(4) . ?
C10 C30 1.522(4) . ?
C11 C12 1.395(4) . ?
C11 H11 0.9500 . ?
C12 C17 1.508(4) . ?
C13 H13A 0.9900 . ?
C13 H13B 0.9900 . ?
C14 C15 1.515(5) . ?
C14 H14A 0.9900 . ?
C14 H14B 0.9900 . ?
C15 H15A 0.9900 . ?
C15 H15B 0.9900 . ?
C16 H16A 0.9900 . ?
C16 H16B 0.9900 . ?
C17 Na1 3.069(3) 2_657 ?
C17 H17A 0.9900 . ?
C17 H17B 0.9900 . ?
C18 C19 1.529(5) . ?
C18 C20 1.529(5) . ?
C18 C21 1.542(5) . ?
C19 H19A 0.9800 . ?
C19 H19B 0.9800 . ?
C19 H19C 0.9800 . ?
C20 H20A 0.9800 . ?
C20 H20B 0.9800 . ?
C20 H20C 0.9800 . ?
C21 H21A 0.9800 . ?
C21 H21B 0.9800 . ?
C21 H21C 0.9800 . ?
C22 C23 1.518(5) . ?
C22 C24 1.529(5) . ?
C22 C25 1.534(6) . ?
C23 H23A 0.9800 . ?
C23 H23B 0.9800 . ?
C23 H23C 0.9800 . ?
C24 H24A 0.9800 . ?
C24 H24B 0.9800 . ?
C24 H24C 0.9800 . ?
C25 H25A 0.9800 . ?
C25 H25B 0.9800 . ?
C25 H25C 0.9800 . ?
C26 C27 1.532(5) . ?
C26 C28 1.533(5) . ?
C26 C29 1.540(5) . ?
C27 H27A 0.9800 . ?
C27 H27B 0.9800 . ?
C27 H27C 0.9800 . ?
C28 H28A 0.9800 . ?
C28 H28B 0.9800 . ?
C28 H28C 0.9800 . ?
C29 H29A 0.9800 . ?
C29 H29B 0.9800 . ?
C29 H29C 0.9800 . ?
C30 C33 1.528(5) . ?
C30 C31 1.537(4) . ?
C30 C32 1.538(4) . ?
C31 H31A 0.9800 . ?
C31 H31B 0.9800 . ?
C31 H31C 0.9800 . ?
C32 H32A 0.9800 . ?
C32 H32B 0.9800 . ?
C32 H32C 0.9800 . ?
C33 H33A 0.9800 . ?
C33 H33B 0.9800 . ?
C33 H33C 0.9800 . ?
C34 C35 1.401(8) . ?
C34 H34A 0.9900 . ?
C34 H34B 0.9900 . ?
C35 C36 1.434(9) . ?
C35 H35A 0.9900 . ?
C35 H35B 0.9900 . ?
C36 C37 1.403(8) . ?
C36 H36A 0.9900 . ?
C36 H36B 0.9900 . ?
C37 H37A 0.9900 . ?
C37 H37B 0.9900 . ?
C38 C39 1.420(7) . ?
C38 H38A 0.9900 . ?
C38 H38B 0.9900 . ?
C39 C40 1.512(8) . ?
C39 H39A 0.9900 . ?
C39 H39B 0.9900 . ?
C40 C41 1.402(7) . ?
C40 H40A 0.9900 . ?
C40 H40B 0.9900 . ?
C41 H41A 0.9900 . ?
C41 H41B 0.9900 . ?
C42 C43 1.453(6) . ?
C42 H42A 0.9900 . ?
C42 H42B 0.9900 . ?
C43 C44 1.514(6) . ?
C43 H43A 0.9900 . ?
C43 H43B 0.9900 . ?
C44 C45 1.489(5) . ?
C44 H44A 0.9900 . ?
C44 H44B 0.9900 . ?
C45 H45A 0.9900 . ?
C45 H45B 0.9900 . ?
